data_4075065
loop_
_publ_author_name
'Imamura, Yuki'
'Kubo, Kazuyuki'
'Mizuta, Tsutomu'
'Miyoshi, Katsuhiko'

_publ_section_title
;
 Reactions of Ring-Slipped Iron Complexes Derived from P(S)Ph-Bridged
 [1]Ferrocenophane:&#x00A0; Synthesis of Bis(half-sandwich)
 Heterodinuclear Complexes
;
_journal_issue 9
_journal_name_full Organometallics
_journal_page_first 2301
_journal_paper_doi 10.1021/om060020v
_journal_volume 25
_journal_year 2006
_chemical_formula_sum 'C32 H35 Fe O4 P3 S'
_chemical_formula_weight 664.42
_chemical_name_systematic
; 
 ? 
;
_space_group_IT_number 14
_symmetry_cell_setting monoclinic
_symmetry_space_group_name_Hall '-P 2yn'
_symmetry_space_group_name_H-M 'P 1 21/n 1'
_atom_sites_solution_hydrogens geom
_atom_sites_solution_primary direct
_atom_sites_solution_secondary difmap
_audit_creation_method SHELXL-97
_cell_angle_alpha 90.00
_cell_angle_beta 107.1700(10)
_cell_angle_gamma 90.00
_cell_formula_units_Z 4
_cell_length_a 13.6210(2)
_cell_length_b 16.9900(3)
_cell_length_c 14.0890(2)
_cell_measurement_temperature 200(2)
_cell_measurement_theta_max 27.5
_cell_volume 3115.18(9)
_computing_cell_refinement HKL
_computing_data_collection HKL
_computing_data_reduction HKL
_computing_structure_refinement 'SHELXL-97 (Sheldrick, 1997)'
_computing_structure_solution 'SHELXS-97 (Sheldrick, 1990)'
_diffrn_ambient_temperature 200(2)
_diffrn_detector_area_resol_mean 10.0
_diffrn_measured_fraction_theta_full 0.949
_diffrn_measured_fraction_theta_max 0.949
_diffrn_measurement_device_type 'Mac Science DIP2030 Imaging Plate'
_diffrn_radiation_monochromator graphite
_diffrn_radiation_source 'fine-focus rotating anode'
_diffrn_radiation_type MoK\a
_diffrn_radiation_wavelength 0.71069
_diffrn_reflns_av_R_equivalents 0.0000
_diffrn_reflns_av_sigmaI/netI 0.2215
_diffrn_reflns_limit_h_max 17
_diffrn_reflns_limit_h_min 0
_diffrn_reflns_limit_k_max 22
_diffrn_reflns_limit_k_min 0
_diffrn_reflns_limit_l_max 17
_diffrn_reflns_limit_l_min -18
_diffrn_reflns_number 7068
_diffrn_reflns_theta_full 27.90
_diffrn_reflns_theta_max 27.90
_diffrn_reflns_theta_min 2.19
_exptl_absorpt_coefficient_mu 0.741
_exptl_absorpt_correction_T_max 0.8970
_exptl_absorpt_correction_T_min 0.7082
_exptl_absorpt_correction_type none
_exptl_crystal_colour orange
_exptl_crystal_density_diffrn 1.417
_exptl_crystal_density_method 'not measured'
_exptl_crystal_F_000 1384
_exptl_crystal_size_max 0.50
_exptl_crystal_size_mid 0.15
_exptl_crystal_size_min 0.15
_refine_diff_density_max 0.331
_refine_diff_density_min -0.413
_refine_diff_density_rms 0.056
_refine_ls_extinction_coef 0.0045(4)
_refine_ls_extinction_expression Fc^*^=kFc[1+0.001xFc^2^\l^3^/sin(2\q)]^-1/4^
_refine_ls_extinction_method SHELXL
_refine_ls_goodness_of_fit_ref 1.041
_refine_ls_hydrogen_treatment mixed
_refine_ls_matrix_type full
_refine_ls_number_parameters 511
_refine_ls_number_reflns 7068
_refine_ls_number_restraints 0
_refine_ls_restrained_S_all 1.041
_refine_ls_R_factor_all 0.0390
_refine_ls_R_factor_gt 0.0336
_refine_ls_shift/su_max 0.018
_refine_ls_shift/su_mean 0.000
_refine_ls_structure_factor_coef Fsqd
_refine_ls_weighting_details 'calc w=1/[\s^2^(Fo^2^)+(0.0361P)^2^+2.6791P] where P=(Fo^2^+2Fc^2^)/3'
_refine_ls_weighting_scheme calc
_refine_ls_wR_factor_gt 0.0815
_refine_ls_wR_factor_ref 0.0837
_reflns_number_gt 6410
_reflns_number_total 7068
_reflns_threshold_expression >2sigma(I)
_cod_data_source_file om060020vsi20060107_125139.cif
_cod_data_source_block 2a
_cod_original_cell_volume 3115.18(8)
_cod_database_code 4075065

loop_
_symmetry_equiv_pos_as_xyz
'x, y, z'
'-x+1/2, y+1/2, -z+1/2'
'-x, -y, -z'
'x-1/2, -y-1/2, z-1/2'

loop_
_atom_site_label
_atom_site_type_symbol
_atom_site_fract_x
_atom_site_fract_y
_atom_site_fract_z
_atom_site_U_iso_or_equiv
_atom_site_adp_type
_atom_site_occupancy
_atom_site_symmetry_multiplicity
_atom_site_calc_flag
Fe1 Fe 0.162461(17) 0.231304(15) -0.329439(17) 0.01867(8) Uani 1 1 d
S1 S 0.23241(5) 0.03409(3) -0.53406(5) 0.04314(15) Uani 1 1 d
P1 P 0.27449(4) 0.13733(3) -0.47358(4) 0.02366(11) Uani 1 1 d
P2 P 0.18502(3) 0.35491(3) -0.30297(4) 0.02486(11) Uani 1 1 d
P3 P 0.00152(3) 0.22021(3) -0.34262(3) 0.01962(10) Uani 1 1 d
O1 O 0.21954(12) 0.38729(11) -0.19029(11) 0.0436(4) Uani 1 1 d
O2 O 0.09042(10) 0.40997(8) -0.36016(12) 0.0337(3) Uani 1 1 d
O3 O -0.01424(10) 0.16225(8) -0.25649(11) 0.0309(3) Uani 1 1 d
O4 O -0.07457(9) 0.18247(8) -0.44373(10) 0.0282(3) Uani 1 1 d
C1 C 0.26762(13) 0.14767(11) -0.34811(14) 0.0259(4) Uani 1 1 d
C2 C 0.19632(15) 0.11039(13) -0.30627(16) 0.0320(4) Uani 1 1 d
H1 H 0.1542(17) 0.0695(14) -0.3354(17) 0.030(6) Uiso 1 1 d
C3 C 0.20656(16) 0.14742(15) -0.21278(16) 0.0396(5) Uani 1 1 d
H2 H 0.171(2) 0.1349(17) -0.169(2) 0.056(8) Uiso 1 1 d
C4 C 0.28213(16) 0.20604(16) -0.19753(16) 0.0399(5) Uani 1 1 d
H3 H 0.302(2) 0.2402(17) -0.142(2) 0.054(8) Uiso 1 1 d
C5 C 0.32077(14) 0.20698(13) -0.28140(15) 0.0306(4) Uani 1 1 d
H4 H 0.370(2) 0.2392(15) -0.2923(19) 0.043(7) Uiso 1 1 d
C6 C 0.19385(13) 0.21651(10) -0.52799(13) 0.0212(3) Uani 1 1 d
C7 C 0.13736(12) 0.25153(9) -0.47298(12) 0.0177(3) Uani 1 1 d
C8 C 0.06005(13) 0.30322(11) -0.54755(14) 0.0248(4) Uani 1 1 d
H5 H 0.0579(17) 0.3569(14) -0.5257(17) 0.033(6) Uiso 1 1 d
H6 H -0.0112(18) 0.2819(13) -0.5566(17) 0.032(6) Uiso 1 1 d
C9 C 0.08680(15) 0.29558(13) -0.64334(15) 0.0313(4) Uani 1 1 d
H7 H 0.052(2) 0.3221(16) -0.701(2) 0.047(7) Uiso 1 1 d
C10 C 0.16299(16) 0.24359(12) -0.63140(14) 0.0300(4) Uani 1 1 d
H8 H 0.192(2) 0.2266(14) -0.6820(19) 0.040(7) Uiso 1 1 d
C11 C 0.40767(14) 0.16123(11) -0.46095(14) 0.0274(4) Uani 1 1 d
C12 C 0.43624(17) 0.23823(13) -0.4716(2) 0.0402(5) Uani 1 1 d
H9 H 0.383(2) 0.2793(16) -0.491(2) 0.048(7) Uiso 1 1 d
C13 C 0.53963(19) 0.25770(16) -0.4522(2) 0.0498(6) Uani 1 1 d
H10 H 0.562(2) 0.3135(18) -0.457(2) 0.061(8) Uiso 1 1 d
C14 C 0.61413(18) 0.20061(17) -0.4215(2) 0.0480(6) Uani 1 1 d
H11 H 0.688(2) 0.2163(17) -0.406(2) 0.059(8) Uiso 1 1 d
C15 C 0.58633(18) 0.12357(17) -0.41137(19) 0.0473(6) Uani 1 1 d
H12 H 0.639(2) 0.0807(17) -0.390(2) 0.055(8) Uiso 1 1 d
C16 C 0.48322(16) 0.10344(14) -0.43145(17) 0.0371(5) Uani 1 1 d
H13 H 0.463(2) 0.0498(17) -0.424(2) 0.052(8) Uiso 1 1 d
C17 C 0.1684(2) 0.3618(2) -0.1193(2) 0.0539(8) Uani 1 1 d
H14 H 0.142(2) 0.3070(17) -0.131(2) 0.050(7) Uiso 1 1 d
H15 H 0.110(2) 0.3962(19) -0.127(2) 0.063(9) Uiso 1 1 d
H16 H 0.217(3) 0.370(2) -0.052(3) 0.092(12) Uiso 1 1 d
C18 C 0.0898(3) 0.49394(15) -0.3448(3) 0.0615(9) Uani 1 1 d
H17 H 0.137(4) 0.519(3) -0.355(3) 0.115(16) Uiso 1 1 d
H18 H 0.029(4) 0.510(3) -0.354(3) 0.124(17) Uiso 1 1 d
H19 H 0.110(4) 0.501(3) -0.273(4) 0.117(17) Uiso 1 1 d
C19 C 0.29486(14) 0.39713(11) -0.33503(15) 0.0289(4) Uani 1 1 d
C20 C 0.28676(16) 0.41489(12) -0.43332(16) 0.0323(4) Uani 1 1 d
H20 H 0.2227(19) 0.4071(14) -0.4866(18) 0.035(6) Uiso 1 1 d
C21 C 0.37221(18) 0.44111(14) -0.45922(19) 0.0419(5) Uani 1 1 d
H21 H 0.366(2) 0.4511(18) -0.527(2) 0.062(9) Uiso 1 1 d
C22 C 0.46589(18) 0.44946(14) -0.3876(2) 0.0458(6) Uani 1 1 d
H22 H 0.525(2) 0.4676(17) -0.406(2) 0.058(8) Uiso 1 1 d
C23 C 0.47561(18) 0.43119(17) -0.2901(2) 0.0500(6) Uani 1 1 d
H23 H 0.545(2) 0.4360(19) -0.235(2) 0.072(10) Uiso 1 1 d
C24 C 0.39019(17) 0.40542(16) -0.26392(18) 0.0436(5) Uani 1 1 d
H24 H 0.399(2) 0.3901(17) -0.196(2) 0.054(8) Uiso 1 1 d
C25 C -0.11475(19) 0.13456(17) -0.2574(2) 0.0455(6) Uani 1 1 d
H25 H -0.157(3) 0.173(3) -0.249(3) 0.099(13) Uiso 1 1 d
H26 H -0.108(3) 0.104(2) -0.203(3) 0.088(12) Uiso 1 1 d
H27 H -0.147(3) 0.105(3) -0.320(4) 0.125(17) Uiso 1 1 d
C26 C -0.04365(17) 0.11113(13) -0.48277(18) 0.0360(5) Uani 1 1 d
H28 H -0.1035(19) 0.0936(15) -0.5341(19) 0.040(6) Uiso 1 1 d
H29 H -0.029(2) 0.0681(17) -0.431(2) 0.054(8) Uiso 1 1 d
H30 H 0.014(2) 0.1216(16) -0.506(2) 0.049(7) Uiso 1 1 d
C27 C -0.08277(13) 0.30228(11) -0.33628(13) 0.0231(3) Uani 1 1 d
C28 C -0.08692(16) 0.32876(13) -0.24389(16) 0.0331(4) Uani 1 1 d
H31 H -0.048(2) 0.3013(15) -0.185(2) 0.042(7) Uiso 1 1 d
C29 C -0.1474(2) 0.39268(16) -0.23676(19) 0.0461(6) Uani 1 1 d
H32 H -0.151(2) 0.4097(16) -0.173(2) 0.049(7) Uiso 1 1 d
C30 C -0.2046(2) 0.43039(17) -0.3214(2) 0.0531(7) Uani 1 1 d
H33 H -0.246(3) 0.475(2) -0.315(2) 0.075(10) Uiso 1 1 d
C31 C -0.2017(2) 0.40475(16) -0.4139(2) 0.0487(6) Uani 1 1 d
H34 H -0.237(2) 0.4316(18) -0.471(2) 0.056(8) Uiso 1 1 d
C32 C -0.14115(16) 0.34107(13) -0.42124(16) 0.0338(4) Uani 1 1 d
H35 H -0.143(2) 0.3217(15) -0.486(2) 0.045(7) Uiso 1 1 d

loop_
_atom_site_aniso_label
_atom_site_aniso_U_11
_atom_site_aniso_U_22
_atom_site_aniso_U_33
_atom_site_aniso_U_23
_atom_site_aniso_U_13
_atom_site_aniso_U_12
Fe1 0.01243(11) 0.02687(14) 0.01650(13) 0.00240(9) 0.00396(9) 0.00236(9)
S1 0.0483(3) 0.0224(2) 0.0677(4) -0.0086(2) 0.0309(3) -0.0070(2)
P1 0.0230(2) 0.0194(2) 0.0333(3) 0.00154(17) 0.01548(19) 0.00237(16)
P2 0.0190(2) 0.0322(2) 0.0248(2) -0.00885(17) 0.00864(18) -0.00797(17)
P3 0.01424(19) 0.0238(2) 0.0214(2) 0.00110(15) 0.00615(16) -0.00043(15)
O1 0.0393(8) 0.0649(11) 0.0324(8) -0.0230(7) 0.0194(7) -0.0263(8)
O2 0.0256(6) 0.0236(7) 0.0523(9) -0.0108(6) 0.0120(6) -0.0028(5)
O3 0.0229(6) 0.0359(7) 0.0371(8) 0.0121(6) 0.0138(6) 0.0008(5)
O4 0.0196(6) 0.0312(7) 0.0316(7) -0.0056(5) 0.0041(5) -0.0028(5)
C1 0.0193(8) 0.0289(9) 0.0317(10) 0.0115(7) 0.0109(7) 0.0112(7)
C2 0.0266(9) 0.0334(10) 0.0387(11) 0.0188(8) 0.0141(9) 0.0104(8)
C3 0.0292(10) 0.0651(15) 0.0270(11) 0.0263(10) 0.0122(9) 0.0194(10)
C4 0.0221(9) 0.0711(16) 0.0212(11) 0.0076(9) -0.0015(8) 0.0151(9)
C5 0.0131(7) 0.0481(12) 0.0275(10) 0.0058(8) 0.0014(7) 0.0079(7)
C6 0.0195(8) 0.0237(8) 0.0218(9) 0.0012(6) 0.0084(7) -0.0010(6)
C7 0.0138(7) 0.0204(7) 0.0180(8) 0.0009(6) 0.0033(6) -0.0018(6)
C8 0.0180(8) 0.0302(9) 0.0240(9) 0.0044(7) 0.0028(7) 0.0042(7)
C9 0.0264(9) 0.0435(11) 0.0215(10) 0.0085(8) 0.0030(8) -0.0022(8)
C10 0.0305(10) 0.0407(11) 0.0216(9) 0.0015(7) 0.0121(8) -0.0047(8)
C11 0.0238(8) 0.0305(9) 0.0332(10) -0.0008(7) 0.0167(8) 0.0042(7)
C12 0.0276(10) 0.0320(11) 0.0672(16) 0.0006(10) 0.0238(10) 0.0002(8)
C13 0.0322(11) 0.0474(14) 0.0762(19) -0.0081(12) 0.0260(12) -0.0095(10)
C14 0.0253(10) 0.0701(17) 0.0531(15) -0.0120(12) 0.0184(10) -0.0020(10)
C15 0.0294(11) 0.0631(16) 0.0523(15) 0.0015(12) 0.0165(10) 0.0171(11)
C16 0.0310(10) 0.0374(11) 0.0479(13) 0.0029(9) 0.0196(10) 0.0114(8)
C17 0.0474(14) 0.085(2) 0.0401(14) -0.0303(13) 0.0295(12) -0.0324(14)
C18 0.0509(16) 0.0251(12) 0.111(3) -0.0208(14) 0.0274(18) -0.0045(11)
C19 0.0236(9) 0.0309(9) 0.0344(10) -0.0056(7) 0.0120(8) -0.0071(7)
C20 0.0290(9) 0.0311(10) 0.0380(11) 0.0052(8) 0.0119(9) -0.0031(8)
C21 0.0436(12) 0.0379(12) 0.0510(14) 0.0127(10) 0.0247(11) -0.0036(9)
C22 0.0341(11) 0.0406(12) 0.0701(17) 0.0038(11) 0.0269(12) -0.0128(9)
C23 0.0279(11) 0.0638(16) 0.0572(16) -0.0059(12) 0.0107(11) -0.0192(10)
C24 0.0287(10) 0.0640(16) 0.0372(13) -0.0079(10) 0.0084(10) -0.0187(10)
C25 0.0312(11) 0.0481(14) 0.0640(17) 0.0180(12) 0.0245(12) -0.0052(10)
C26 0.0319(10) 0.0362(11) 0.0404(12) -0.0132(9) 0.0115(10) -0.0082(8)
C27 0.0158(7) 0.0292(9) 0.0259(9) 0.0009(7) 0.0086(7) 0.0002(6)
C28 0.0301(10) 0.0423(11) 0.0303(11) -0.0002(8) 0.0143(9) 0.0038(8)
C29 0.0510(14) 0.0532(14) 0.0418(13) -0.0059(10) 0.0257(12) 0.0140(11)
C30 0.0534(15) 0.0523(15) 0.0589(16) -0.0005(12) 0.0246(13) 0.0276(12)
C31 0.0465(13) 0.0511(14) 0.0465(14) 0.0078(11) 0.0106(12) 0.0264(11)
C32 0.0294(9) 0.0418(11) 0.0292(10) 0.0013(8) 0.0071(8) 0.0128(8)

loop_
_atom_type_symbol
_atom_type_description
_atom_type_scat_dispersion_real
_atom_type_scat_dispersion_imag
_atom_type_scat_source
C C 0.0033 0.0016 'International Tables Vol C Tables 4.2.6.8 and 6.1.1.4'
H H 0.0000 0.0000 'International Tables Vol C Tables 4.2.6.8 and 6.1.1.4'
Fe Fe 0.3463 0.8444 'International Tables Vol C Tables 4.2.6.8 and 6.1.1.4'
O O 0.0106 0.0060 'International Tables Vol C Tables 4.2.6.8 and 6.1.1.4'
P P 0.1023 0.0942 'International Tables Vol C Tables 4.2.6.8 and 6.1.1.4'
S S 0.1246 0.1234 'International Tables Vol C Tables 4.2.6.8 and 6.1.1.4'

loop_
_geom_angle_atom_site_label_1
_geom_angle_atom_site_label_2
_geom_angle_atom_site_label_3
_geom_angle
C7 Fe1 C1 84.69(7)
C7 Fe1 C5 102.39(7)
C1 Fe1 C5 39.67(8)
C7 Fe1 C2 106.93(8)
C1 Fe1 C2 39.67(7)
C5 Fe1 C2 66.55(8)
C7 Fe1 C4 141.82(8)
C1 Fe1 C4 66.10(8)
C5 Fe1 C4 39.53(8)
C2 Fe1 C4 65.88(10)
C7 Fe1 C3 146.25(8)
C1 Fe1 C3 65.99(8)
C5 Fe1 C3 65.79(8)
C2 Fe1 C3 39.45(9)
C4 Fe1 C3 38.57(10)
C7 Fe1 P2 88.87(5)
C1 Fe1 P2 128.41(5)
C5 Fe1 P2 93.21(6)
C2 Fe1 P2 156.27(6)
C4 Fe1 P2 90.70(8)
C3 Fe1 P2 122.05(8)
C7 Fe1 P3 93.60(5)
C1 Fe1 P3 130.41(6)
C5 Fe1 P3 158.80(6)
C2 Fe1 P3 95.66(6)
C4 Fe1 P3 123.84(6)
C3 Fe1 P3 93.22(6)
P2 Fe1 P3 101.020(19)
C6 P1 C1 98.38(8)
C6 P1 C11 110.38(8)
C1 P1 C11 102.78(9)
C6 P1 S1 115.41(6)
C1 P1 S1 114.80(7)
C11 P1 S1 113.47(6)
O2 P2 O1 104.66(9)
O2 P2 C19 103.97(9)
O1 P2 C19 95.00(8)
O2 P2 Fe1 115.61(5)
O1 P2 Fe1 119.43(7)
C19 P2 Fe1 115.29(6)
O3 P3 O4 102.99(8)
O3 P3 C27 101.69(8)
O4 P3 C27 95.55(8)
O3 P3 Fe1 110.13(5)
O4 P3 Fe1 118.66(5)
C27 P3 Fe1 124.62(6)
C17 O1 P2 121.27(14)
C18 O2 P2 122.71(18)
C25 O3 P3 121.65(14)
C26 O4 P3 118.85(13)
C5 C1 C2 108.54(18)
C5 C1 P1 123.54(14)
C2 C1 P1 126.89(16)
C5 C1 Fe1 70.66(10)
C2 C1 Fe1 70.96(11)
P1 C1 Fe1 115.15(9)
C1 C2 C3 107.0(2)
C1 C2 Fe1 69.37(11)
C3 C2 Fe1 70.81(12)
C4 C3 C2 108.75(18)
C4 C3 Fe1 70.68(12)
C2 C3 Fe1 69.74(11)
C3 C4 C5 108.3(2)
C3 C4 Fe1 70.75(12)
C5 C4 Fe1 69.44(11)
C1 C5 C4 107.38(19)
C1 C5 Fe1 69.67(10)
C4 C5 Fe1 71.04(11)
C7 C6 C10 112.31(16)
C7 C6 P1 117.69(13)
C10 C6 P1 129.10(14)
C6 C7 C8 104.33(14)
C6 C7 Fe1 122.89(12)
C8 C7 Fe1 132.78(12)
C9 C8 C7 105.51(15)
C10 C9 C8 109.23(17)
C9 C10 C6 108.48(17)
C12 C11 C16 119.41(19)
C12 C11 P1 120.33(15)
C16 C11 P1 120.00(16)
C11 C12 C13 120.2(2)
C14 C13 C12 120.2(2)
C13 C14 C15 120.0(2)
C14 C15 C16 120.2(2)
C15 C16 C11 120.0(2)
C20 C19 C24 118.53(18)
C20 C19 P2 120.02(15)
C24 C19 P2 121.19(16)
C19 C20 C21 120.3(2)
C22 C21 C20 120.4(2)
C23 C22 C21 120.1(2)
C22 C23 C24 119.6(2)
C23 C24 C19 121.1(2)
C32 C27 C28 118.67(18)
C32 C27 P3 121.84(14)
C28 C27 P3 119.46(14)
C29 C28 C27 120.7(2)
C30 C29 C28 119.9(2)
C29 C30 C31 120.2(2)
C32 C31 C30 120.0(2)
C31 C32 C27 120.5(2)

loop_
_geom_bond_atom_site_label_1
_geom_bond_atom_site_label_2
_geom_bond_distance
Fe1 C7 1.9791(16)
Fe1 C1 2.0886(17)
Fe1 C5 2.1017(17)
Fe1 C2 2.110(2)
Fe1 C4 2.123(2)
Fe1 C3 2.1238(19)
Fe1 P2 2.1392(5)
Fe1 P3 2.1530(5)
S1 P1 1.9602(7)
P1 C6 1.7627(18)
P1 C1 1.8063(19)
P1 C11 1.8156(19)
P2 O2 1.6035(15)
P2 O1 1.6135(15)
P2 C19 1.8320(19)
P3 O3 1.6254(13)
P3 O4 1.6258(13)
P3 C27 1.8251(18)
O1 C17 1.445(3)
O2 C18 1.443(3)
O3 C25 1.444(2)
O4 C26 1.444(2)
C1 C5 1.422(3)
C1 C2 1.425(3)
C2 C3 1.429(3)
C3 C4 1.403(4)
C4 C5 1.429(3)
C6 C7 1.378(2)
C6 C10 1.466(2)
C7 C8 1.527(2)
C8 C9 1.504(3)
C9 C10 1.335(3)
C11 C12 1.386(3)
C11 C16 1.394(3)
C12 C13 1.393(3)
C13 C14 1.378(4)
C14 C15 1.381(4)
C15 C16 1.391(3)
C19 C20 1.390(3)
C19 C24 1.393(3)
C20 C21 1.392(3)
C21 C22 1.380(4)
C22 C23 1.377(4)
C23 C24 1.391(3)
C27 C32 1.392(3)
C27 C28 1.394(3)
C28 C29 1.385(3)
C29 C30 1.376(4)
C30 C31 1.385(4)
C31 C32 1.383(3)

loop_
_geom_torsion_atom_site_label_1
_geom_torsion_atom_site_label_2
_geom_torsion_atom_site_label_3
_geom_torsion_atom_site_label_4
_geom_torsion
C7 Fe1 P2 O2 58.05(8)
C1 Fe1 P2 O2 140.37(9)
C5 Fe1 P2 O2 160.40(9)
C2 Fe1 P2 O2 -169.21(15)
C4 Fe1 P2 O2 -160.13(9)
C3 Fe1 P2 O2 -136.31(9)
P3 Fe1 P2 O2 -35.39(7)
C7 Fe1 P2 O1 -175.60(8)
C1 Fe1 P2 O1 -93.28(10)
C5 Fe1 P2 O1 -73.25(9)
C2 Fe1 P2 O1 -42.86(16)
C4 Fe1 P2 O1 -33.78(9)
C3 Fe1 P2 O1 -9.96(10)
P3 Fe1 P2 O1 90.96(7)
C7 Fe1 P2 C19 -63.44(9)
C1 Fe1 P2 C19 18.87(10)
C5 Fe1 P2 C19 38.90(9)
C2 Fe1 P2 C19 69.29(16)
C4 Fe1 P2 C19 78.38(9)
C3 Fe1 P2 C19 102.20(10)
P3 Fe1 P2 C19 -156.89(7)
C7 Fe1 P3 O3 151.75(8)
C1 Fe1 P3 O3 65.66(9)
C5 Fe1 P3 O3 12.59(18)
C2 Fe1 P3 O3 44.33(9)
C4 Fe1 P3 O3 -20.33(11)
C3 Fe1 P3 O3 4.83(9)
P2 Fe1 P3 O3 -118.70(6)
C7 Fe1 P3 O4 33.52(8)
C1 Fe1 P3 O4 -52.57(9)
C5 Fe1 P3 O4 -105.65(18)
C2 Fe1 P3 O4 -73.91(9)
C4 Fe1 P3 O4 -138.57(11)
C3 Fe1 P3 O4 -113.41(10)
P2 Fe1 P3 O4 123.06(6)
C7 Fe1 P3 C27 -87.23(9)
C1 Fe1 P3 C27 -173.32(10)
C5 Fe1 P3 C27 133.61(18)
C2 Fe1 P3 C27 165.35(9)
C4 Fe1 P3 C27 100.69(12)
C3 Fe1 P3 C27 125.85(10)
P2 Fe1 P3 C27 2.32(8)
O2 P2 O1 C17 83.8(2)
C19 P2 O1 C17 -170.3(2)
Fe1 P2 O1 C17 -47.5(2)
O1 P2 O2 C18 41.6(2)
C19 P2 O2 C18 -57.4(2)
Fe1 P2 O2 C18 175.2(2)
O4 P3 O3 C25 -42.5(2)
C27 P3 O3 C25 56.1(2)
Fe1 P3 O3 C25 -170.01(17)
O3 P3 O4 C26 -75.41(15)
C27 P3 O4 C26 -178.79(15)
Fe1 P3 O4 C26 46.49(16)
C6 P1 C1 C5 -75.70(16)
C11 P1 C1 C5 37.52(16)
S1 P1 C1 C5 161.21(13)
C6 P1 C1 C2 91.33(16)
C11 P1 C1 C2 -155.44(16)
S1 P1 C1 C2 -31.76(17)
C6 P1 C1 Fe1 6.96(11)
C11 P1 C1 Fe1 120.19(10)
S1 P1 C1 Fe1 -116.12(8)
C7 Fe1 C1 C5 116.72(12)
C2 Fe1 C1 C5 -118.53(17)
C4 Fe1 C1 C5 -38.07(12)
C3 Fe1 C1 C5 -80.44(13)
P2 Fe1 C1 C5 32.40(13)
P3 Fe1 C1 C5 -153.08(10)
C7 Fe1 C1 C2 -124.76(13)
C5 Fe1 C1 C2 118.53(17)
C4 Fe1 C1 C2 80.46(14)
C3 Fe1 C1 C2 38.08(13)
P2 Fe1 C1 C2 150.93(11)
P3 Fe1 C1 C2 -34.55(14)
C7 Fe1 C1 P1 -2.10(10)
C5 Fe1 C1 P1 -118.82(16)
C2 Fe1 C1 P1 122.65(17)
C4 Fe1 C1 P1 -156.89(14)
C3 Fe1 C1 P1 160.74(14)
P2 Fe1 C1 P1 -86.42(11)
P3 Fe1 C1 P1 88.11(10)
C5 C1 C2 C3 -0.2(2)
P1 C1 C2 C3 -168.80(13)
Fe1 C1 C2 C3 -61.15(13)
C5 C1 C2 Fe1 60.97(12)
P1 C1 C2 Fe1 -107.65(14)
C7 Fe1 C2 C1 58.77(13)
C5 Fe1 C2 C1 -37.68(12)
C4 Fe1 C2 C1 -81.05(13)
C3 Fe1 C2 C1 -117.53(18)
P2 Fe1 C2 C1 -71.09(19)
P3 Fe1 C2 C1 154.28(11)
C7 Fe1 C2 C3 176.30(12)
C1 Fe1 C2 C3 117.53(18)
C5 Fe1 C2 C3 79.85(13)
C4 Fe1 C2 C3 36.48(12)
P2 Fe1 C2 C3 46.4(2)
P3 Fe1 C2 C3 -88.19(12)
C1 C2 C3 C4 0.1(2)
Fe1 C2 C3 C4 -60.15(15)
C1 C2 C3 Fe1 60.22(12)
C7 Fe1 C3 C4 113.13(17)
C1 Fe1 C3 C4 81.21(14)
C5 Fe1 C3 C4 37.57(13)
C2 Fe1 C3 C4 119.50(18)
P2 Fe1 C3 C4 -40.37(15)
P3 Fe1 C3 C4 -145.50(13)
C7 Fe1 C3 C2 -6.4(2)
C1 Fe1 C3 C2 -38.30(11)
C5 Fe1 C3 C2 -81.94(13)
C4 Fe1 C3 C2 -119.50(18)
P2 Fe1 C3 C2 -159.87(10)
P3 Fe1 C3 C2 95.00(11)
C2 C3 C4 C5 0.1(2)
Fe1 C3 C4 C5 -59.51(14)
C2 C3 C4 Fe1 59.57(13)
C7 Fe1 C4 C3 -124.24(15)
C1 Fe1 C4 C3 -80.91(14)
C5 Fe1 C4 C3 -119.1(2)
C2 Fe1 C4 C3 -37.29(13)
P2 Fe1 C4 C3 146.70(13)
P3 Fe1 C4 C3 42.91(16)
C7 Fe1 C4 C5 -5.1(2)
C1 Fe1 C4 C5 38.20(13)
C2 Fe1 C4 C5 81.81(15)
C3 Fe1 C4 C5 119.1(2)
P2 Fe1 C4 C5 -94.19(14)
P3 Fe1 C4 C5 162.02(11)
C2 C1 C5 C4 0.2(2)
P1 C1 C5 C4 169.30(14)
Fe1 C1 C5 C4 61.37(13)
C2 C1 C5 Fe1 -61.16(12)
P1 C1 C5 Fe1 107.93(13)
C3 C4 C5 C1 -0.2(2)
Fe1 C4 C5 C1 -60.50(12)
C3 C4 C5 Fe1 60.33(14)
C7 Fe1 C5 C1 -65.59(12)
C2 Fe1 C5 C1 37.69(11)
C4 Fe1 C5 C1 117.66(19)
C3 Fe1 C5 C1 80.98(13)
P2 Fe1 C5 C1 -155.13(10)
P3 Fe1 C5 C1 72.5(2)
C7 Fe1 C5 C4 176.75(14)
C1 Fe1 C5 C4 -117.66(19)
C2 Fe1 C5 C4 -79.97(15)
C3 Fe1 C5 C4 -36.68(15)
P2 Fe1 C5 C4 87.21(14)
P3 Fe1 C5 C4 -45.2(3)
C1 P1 C6 C7 -11.29(15)
C11 P1 C6 C7 -118.34(14)
S1 P1 C6 C7 111.35(13)
C1 P1 C6 C10 -179.51(17)
C11 P1 C6 C10 73.44(18)
S1 P1 C6 C10 -56.87(18)
C10 C6 C7 C8 2.5(2)
P1 C6 C7 C8 -167.63(12)
C10 C6 C7 Fe1 -177.69(12)
P1 C6 C7 Fe1 12.2(2)
C1 Fe1 C7 C6 -5.74(14)
C5 Fe1 C7 C6 29.98(16)
C2 Fe1 C7 C6 -38.99(16)
C4 Fe1 C7 C6 33.3(2)
C3 Fe1 C7 C6 -34.8(2)
P2 Fe1 C7 C6 123.01(14)
P3 Fe1 C7 C6 -136.02(14)
C1 Fe1 C7 C8 173.99(17)
C5 Fe1 C7 C8 -150.29(16)
C2 Fe1 C7 C8 140.74(16)
C4 Fe1 C7 C8 -146.95(18)
C3 Fe1 C7 C8 144.97(17)
P2 Fe1 C7 C8 -57.26(16)
P3 Fe1 C7 C8 43.71(16)
C6 C7 C8 C9 -3.68(19)
Fe1 C7 C8 C9 176.55(13)
C7 C8 C9 C10 3.8(2)
C8 C9 C10 C6 -2.3(2)
C7 C6 C10 C9 -0.2(2)
P1 C6 C10 C9 168.52(15)
C6 P1 C11 C12 14.1(2)
C1 P1 C11 C12 -89.97(19)
S1 P1 C11 C12 145.47(17)
C6 P1 C11 C16 -171.80(16)
C1 P1 C11 C16 84.10(18)
S1 P1 C11 C16 -40.47(19)
C16 C11 C12 C13 -0.4(4)
P1 C11 C12 C13 173.7(2)
C11 C12 C13 C14 -0.7(4)
C12 C13 C14 C15 1.2(4)
C13 C14 C15 C16 -0.5(4)
C14 C15 C16 C11 -0.6(4)
C12 C11 C16 C15 1.1(3)
P1 C11 C16 C15 -173.04(18)
O2 P2 C19 C20 -47.85(18)
O1 P2 C19 C20 -154.32(17)
Fe1 P2 C19 C20 79.75(17)
O2 P2 C19 C24 138.04(19)
O1 P2 C19 C24 31.6(2)
Fe1 P2 C19 C24 -94.36(19)
C24 C19 C20 C21 -0.6(3)
P2 C19 C20 C21 -174.91(17)
C19 C20 C21 C22 0.2(3)
C20 C21 C22 C23 0.6(4)
C21 C22 C23 C24 -1.0(4)
C22 C23 C24 C19 0.5(4)
C20 C19 C24 C23 0.3(4)
P2 C19 C24 C23 174.5(2)
O3 P3 C27 C32 -141.84(16)
O4 P3 C27 C32 -37.33(17)
Fe1 P3 C27 C32 93.41(17)
O3 P3 C27 C28 40.13(17)
O4 P3 C27 C28 144.65(15)
Fe1 P3 C27 C28 -84.61(16)
C32 C27 C28 C29 -0.4(3)
P3 C27 C28 C29 177.70(18)
C27 C28 C29 C30 0.4(4)
C28 C29 C30 C31 -0.2(4)
C29 C30 C31 C32 0.0(5)
C30 C31 C32 C27 0.0(4)
C28 C27 C32 C31 0.2(3)
P3 C27 C32 C31 -177.84(19)
